data_2201546
loop_
_publ_author_name
'Baby Mariyatra, Mahimaidoss'
'Panchanatheswaran, Krishnaswamy'
'Goeta, Andres E.'

_publ_section_title
;
 Triphenyl(benzoylmethyl)phosphonium nitrate: a three-dimensional
 hydrogen-bonded network
;
_journal_issue 8
_journal_name_full 'Acta Crystallographica Section E'
_journal_page_first o807
_journal_page_last o809
_journal_paper_doi 10.1107/S1600536802011431
_journal_volume 58
_journal_year 2002
_chemical_formula_iupac 'C26 H22 O P 1+, N O3 1-'
_chemical_formula_moiety 'C26 H22 O P 1+, N O3 1-'
_chemical_formula_sum 'C26 H22 N O4 P'
_chemical_formula_weight 443.42
_chemical_melting_point 465.5
_chemical_name_common 'Triphenyl(benzoylmethyl)phosphonium nitrate'
_chemical_name_systematic
;
Triphenyl(benzoylmethyl)phosphonium nitrate
;
_space_group_IT_number 61
_symmetry_cell_setting orthorhombic
_symmetry_space_group_name_Hall '-P 2ac 2ab'
_symmetry_space_group_name_H-M 'P b c a'
_atom_sites_solution_hydrogens difmap
_atom_sites_solution_primary direct
_atom_sites_solution_secondary difmap
_audit_creation_method SHELXL-97
_cell_angle_alpha 90.00
_cell_angle_beta 90.00
_cell_angle_gamma 90.00
_cell_formula_units_Z 8
_cell_length_a 10.7617(5)
_cell_length_b 19.1957(7)
_cell_length_c 21.4568(9)
_cell_measurement_reflns_used 940
_cell_measurement_temperature 120(2)
_cell_measurement_theta_max 22.50
_cell_measurement_theta_min 10.24
_cell_volume 4432.5(3)
_computing_cell_refinement SMART-NT
_computing_data_collection 'SMART-NT (Bruker, 1998)'
_computing_data_reduction 'SAINT-NT (Bruker, 1998)'
_computing_molecular_graphics 'PLATON97 (Spek, 1997)'
_computing_publication_material 'PARST (Nardelli, 1983)'
_computing_structure_refinement 'SHELXL97 (Sheldrick, 1997)'
_computing_structure_solution 'SHELXS97 (Sheldrick, 1997)'
_diffrn_ambient_temperature 120(2)
_diffrn_measured_fraction_theta_full 0.999
_diffrn_measured_fraction_theta_max 0.999
_diffrn_measurement_device_type 'Bruker SMART-6000 CCD'
_diffrn_measurement_method \w
_diffrn_radiation_monochromator graphite
_diffrn_radiation_source 'fine-focus sealed tube'
_diffrn_radiation_type MoK\a
_diffrn_radiation_wavelength 0.71073
_diffrn_reflns_av_R_equivalents 0.0242
_diffrn_reflns_av_sigmaI/netI 0.0187
_diffrn_reflns_limit_h_max 15
_diffrn_reflns_limit_h_min -15
_diffrn_reflns_limit_k_max 27
_diffrn_reflns_limit_k_min -27
_diffrn_reflns_limit_l_max 30
_diffrn_reflns_limit_l_min -30
_diffrn_reflns_number 63180
_diffrn_reflns_theta_full 30.52
_diffrn_reflns_theta_max 30.52
_diffrn_reflns_theta_min 1.90
_diffrn_standards_decay_% 0
_diffrn_standards_number 0
_exptl_absorpt_coefficient_mu 0.157
_exptl_absorpt_correction_type none
_exptl_crystal_colour colourless
_exptl_crystal_density_diffrn 1.329
_exptl_crystal_density_method 'not measured'
_exptl_crystal_description block
_exptl_crystal_F_000 1856
_exptl_crystal_size_max 0.36
_exptl_crystal_size_mid 0.30
_exptl_crystal_size_min 0.26
_refine_diff_density_max 0.428
_refine_diff_density_min -0.263
_refine_ls_extinction_method none
_refine_ls_goodness_of_fit_ref 1.028
_refine_ls_hydrogen_treatment refall
_refine_ls_matrix_type full
_refine_ls_number_parameters 377
_refine_ls_number_reflns 6766
_refine_ls_number_restraints 0
_refine_ls_restrained_S_all 1.028
_refine_ls_R_factor_all 0.0471
_refine_ls_R_factor_gt 0.0392
_refine_ls_shift/su_max 0.001
_refine_ls_shift/su_mean 0.000
_refine_ls_structure_factor_coef Fsqd
_refine_ls_weighting_details 'calc w = 1/[\s^2^(Fo^2^)+(0.0594P)^2^+1.9368P] where P = (Fo^2^+2Fc^2^)/3'
_refine_ls_weighting_scheme calc
_refine_ls_wR_factor_gt 0.1050
_refine_ls_wR_factor_ref 0.1138
_reflns_number_gt 5801
_reflns_number_total 6766
_reflns_threshold_expression I>2\s(I)
_cod_data_source_file ob6140.cif
_cod_data_source_block I
_cod_database_code 2201546

loop_
_symmetry_equiv_pos_as_xyz
'x, y, z'
'-x+1/2, -y, z+1/2'
'-x, y+1/2, -z+1/2'
'x+1/2, -y+1/2, -z'
'-x, -y, -z'
'x-1/2, y, -z-1/2'
'x, -y-1/2, z-1/2'
'-x-1/2, y-1/2, z'

loop_
_atom_site_label
_atom_site_fract_x
_atom_site_fract_y
_atom_site_fract_z
_atom_site_U_iso_or_equiv
_atom_site_adp_type
_atom_site_calc_flag
_atom_site_refinement_flags
_atom_site_occupancy
_atom_site_disorder_assembly
_atom_site_disorder_group
_atom_site_type_symbol
P1 0.38531(2) 0.121424(14) 0.331702(12) 0.01791(8) Uani d . 1 . . P
O1 0.21672(8) 0.18309(4) 0.24087(4) 0.02713(18) Uani d . 1 . . O
C1 0.40900(10) 0.20290(5) 0.29175(5) 0.02005(19) Uani d . 1 . . C
H1 0.4942(15) 0.2036(8) 0.2772(7) 0.031(4) Uiso d . 1 . . H
H2 0.4027(16) 0.2377(9) 0.3211(8) 0.037(4) Uiso d . 1 . . H
C2 0.31488(10) 0.21526(5) 0.24053(5) 0.02083(19) Uani d . 1 . . C
C3 0.34443(10) 0.26673(6) 0.19095(5) 0.0218(2) Uani d . 1 . . C
C4 0.26177(12) 0.27205(7) 0.14083(6) 0.0294(2) Uani d . 1 . . C
H4 0.1903(15) 0.2423(9) 0.1405(7) 0.032(4) Uiso d . 1 . . H
C5 0.28494(14) 0.31903(8) 0.09318(6) 0.0358(3) Uani d . 1 . . C
H5 0.2284(19) 0.3227(10) 0.0601(9) 0.052(5) Uiso d . 1 . . H
C6 0.38956(14) 0.36121(7) 0.09552(6) 0.0343(3) Uani d . 1 . . C
H6 0.4063(17) 0.3932(10) 0.0626(9) 0.045(5) Uiso d . 1 . . H
C7 0.47223(13) 0.35638(7) 0.14484(6) 0.0320(3) Uani d . 1 . . C
H7 0.5453(18) 0.3854(9) 0.1463(8) 0.042(5) Uiso d . 1 . . H
C8 0.44980(11) 0.30895(6) 0.19276(6) 0.0259(2) Uani d . 1 . . C
H8 0.5099(16) 0.3070(8) 0.2272(8) 0.035(4) Uiso d . 1 . . H
C11 0.51618(10) 0.11068(6) 0.38258(5) 0.02004(19) Uani d . 1 . . C
C12 0.60549(12) 0.05961(8) 0.37170(6) 0.0333(3) Uani d . 1 . . C
H12 0.6000(17) 0.0296(10) 0.3344(9) 0.045(5) Uiso d . 1 . . H
C13 0.70482(14) 0.05308(10) 0.41277(7) 0.0449(4) Uani d . 1 . . C
H13 0.765(2) 0.0155(11) 0.4055(10) 0.062(6) Uiso d . 1 . . H
C14 0.71501(12) 0.09698(9) 0.46363(6) 0.0369(3) Uani d . 1 . . C
H14 0.7833(18) 0.0924(10) 0.4910(9) 0.051(5) Uiso d . 1 . . H
C15 0.62633(12) 0.14813(7) 0.47423(6) 0.0310(3) Uani d . 1 . . C
H15 0.6320(17) 0.1796(9) 0.5096(9) 0.042(5) Uiso d . 1 . . H
C16 0.52603(11) 0.15504(6) 0.43402(5) 0.0265(2) Uani d . 1 . . C
H16 0.4631(17) 0.1886(9) 0.4413(8) 0.040(4) Uiso d . 1 . . H
C21 0.25170(10) 0.12243(5) 0.38161(5) 0.01963(19) Uani d . 1 . . C
C22 0.16844(11) 0.17834(6) 0.38242(5) 0.0249(2) Uani d . 1 . . C
H22 0.1809(14) 0.2165(8) 0.3541(7) 0.028(4) Uiso d . 1 . . H
C23 0.07192(11) 0.17887(7) 0.42578(6) 0.0291(2) Uani d . 1 . . C
H23 0.0148(16) 0.2189(9) 0.4249(8) 0.038(4) Uiso d . 1 . . H
C24 0.05856(11) 0.12458(7) 0.46799(6) 0.0291(2) Uani d . 1 . . C
H24 -0.0046(16) 0.1260(8) 0.4979(8) 0.031(4) Uiso d . 1 . . H
C25 0.14083(12) 0.06897(7) 0.46696(5) 0.0277(2) Uani d . 1 . . C
H25 0.1296(15) 0.0324(9) 0.4958(8) 0.033(4) Uiso d . 1 . . H
C26 0.23824(11) 0.06772(6) 0.42437(5) 0.0238(2) Uani d . 1 . . C
H26 0.2954(15) 0.0290(9) 0.4246(8) 0.033(4) Uiso d . 1 . . H
C31 0.38548(10) 0.05312(5) 0.27485(5) 0.02001(19) Uani d . 1 . . C
C32 0.31005(10) -0.00558(6) 0.27995(5) 0.0239(2) Uani d . 1 . . C
H32 0.2535(15) -0.0102(8) 0.3143(7) 0.027(4) Uiso d . 1 . . H
C33 0.31837(12) -0.05798(6) 0.23508(6) 0.0279(2) Uani d . 1 . . C
H33 0.2691(16) -0.0991(9) 0.2403(8) 0.036(4) Uiso d . 1 . . H
C34 0.40235(12) -0.05229(6) 0.18638(6) 0.0273(2) Uani d . 1 . . C
H34 0.4088(16) -0.0876(9) 0.1563(8) 0.039(4) Uiso d . 1 . . H
C35 0.47783(12) 0.00612(7) 0.18133(6) 0.0287(2) Uani d . 1 . . C
H35 0.5343(15) 0.0099(8) 0.1474(8) 0.033(4) Uiso d . 1 . . H
C36 0.46983(11) 0.05906(6) 0.22523(5) 0.0266(2) Uani d . 1 . . C
H36 0.5229(15) 0.0997(8) 0.2217(7) 0.030(4) Uiso d . 1 . . H
N1 0.84451(11) 0.14572(5) 0.61723(5) 0.0298(2) Uani d . 1 . . N
O2 0.91347(17) 0.19044(6) 0.59453(7) 0.0732(5) Uani d . 1 . . O
O3 0.84495(12) 0.08553(5) 0.59537(5) 0.0424(3) Uani d . 1 . . O
O4 0.77706(11) 0.16155(6) 0.66242(5) 0.0434(3) Uani d . 1 . . O

loop_
_atom_site_aniso_label
_atom_site_aniso_U_11
_atom_site_aniso_U_22
_atom_site_aniso_U_33
_atom_site_aniso_U_12
_atom_site_aniso_U_13
_atom_site_aniso_U_23
P1 0.01691(13) 0.01813(13) 0.01869(13) 0.00044(9) -0.00048(8) 0.00010(9)
O1 0.0215(4) 0.0310(4) 0.0289(4) -0.0041(3) -0.0039(3) 0.0035(3)
C1 0.0197(4) 0.0192(4) 0.0212(4) -0.0003(4) -0.0025(4) 0.0013(4)
C2 0.0196(4) 0.0213(4) 0.0217(5) 0.0019(4) -0.0015(4) -0.0004(4)
C3 0.0219(5) 0.0219(5) 0.0217(5) 0.0029(4) -0.0007(4) 0.0006(4)
C4 0.0276(5) 0.0345(6) 0.0261(5) 0.0013(5) -0.0055(4) 0.0036(4)
C5 0.0399(7) 0.0413(7) 0.0263(6) 0.0063(6) -0.0058(5) 0.0076(5)
C6 0.0421(7) 0.0318(6) 0.0290(6) 0.0073(5) 0.0055(5) 0.0096(5)
C7 0.0334(6) 0.0277(6) 0.0348(6) -0.0018(5) 0.0038(5) 0.0064(5)
C8 0.0259(5) 0.0244(5) 0.0273(5) -0.0006(4) -0.0012(4) 0.0029(4)
C11 0.0182(4) 0.0230(5) 0.0189(4) 0.0006(4) -0.0004(3) 0.0020(3)
C12 0.0303(6) 0.0447(7) 0.0250(5) 0.0165(5) -0.0044(4) -0.0068(5)
C13 0.0327(7) 0.0686(10) 0.0334(7) 0.0271(7) -0.0078(5) -0.0088(7)
C14 0.0237(6) 0.0602(9) 0.0268(6) 0.0065(6) -0.0061(4) 0.0012(6)
C15 0.0299(6) 0.0378(6) 0.0254(5) -0.0009(5) -0.0063(4) -0.0025(5)
C16 0.0271(5) 0.0260(5) 0.0263(5) 0.0030(4) -0.0044(4) -0.0027(4)
C21 0.0169(4) 0.0217(4) 0.0203(4) -0.0007(3) -0.0001(3) -0.0020(3)
C22 0.0222(5) 0.0257(5) 0.0267(5) 0.0028(4) 0.0003(4) -0.0019(4)
C23 0.0224(5) 0.0343(6) 0.0306(5) 0.0041(4) 0.0018(4) -0.0065(5)
C24 0.0221(5) 0.0408(7) 0.0243(5) -0.0050(5) 0.0039(4) -0.0080(4)
C25 0.0282(5) 0.0322(6) 0.0228(5) -0.0069(4) 0.0023(4) -0.0005(4)
C26 0.0248(5) 0.0239(5) 0.0228(5) -0.0014(4) 0.0003(4) -0.0007(4)
C31 0.0200(4) 0.0200(4) 0.0200(4) 0.0007(3) -0.0009(3) -0.0005(3)
C32 0.0249(5) 0.0232(5) 0.0237(5) -0.0028(4) 0.0016(4) 0.0002(4)
C33 0.0316(6) 0.0233(5) 0.0287(5) -0.0047(4) -0.0009(4) -0.0029(4)
C34 0.0301(6) 0.0264(5) 0.0252(5) 0.0020(4) -0.0030(4) -0.0060(4)
C35 0.0280(6) 0.0335(6) 0.0245(5) -0.0014(5) 0.0041(4) -0.0048(4)
C36 0.0271(5) 0.0273(5) 0.0255(5) -0.0051(4) 0.0040(4) -0.0029(4)
N1 0.0412(6) 0.0209(4) 0.0272(5) -0.0038(4) -0.0043(4) 0.0013(4)
O2 0.1173(12) 0.0338(6) 0.0686(8) -0.0297(7) 0.0626(9) -0.0180(5)
O3 0.0752(8) 0.0203(4) 0.0316(5) -0.0033(4) -0.0154(5) -0.0018(3)
O4 0.0463(6) 0.0355(5) 0.0483(6) -0.0099(4) 0.0144(5) -0.0015(4)

loop_
_atom_type_symbol
_atom_type_description
_atom_type_scat_dispersion_real
_atom_type_scat_dispersion_imag
_atom_type_scat_source
C C 0.0033 0.0016 'International Tables Vol C Tables 4.2.6.8 and 6.1.1.4'
H H 0.0000 0.0000 'International Tables Vol C Tables 4.2.6.8 and 6.1.1.4'
P P 0.1023 0.0942 'International Tables Vol C Tables 4.2.6.8 and 6.1.1.4'
O O 0.0106 0.0060 'International Tables Vol C Tables 4.2.6.8 and 6.1.1.4'
N N 0.0061 0.0033 'International Tables Vol C Tables 4.2.6.8 and 6.1.1.4'

loop_
_geom_angle_atom_site_label_1
_geom_angle_atom_site_label_2
_geom_angle_atom_site_label_3
_geom_angle
_geom_angle_publ_flag
C31 P1 C21 114.55(5) yes
C31 P1 C11 109.24(5) yes
C21 P1 C11 105.51(5) yes
C31 P1 C1 108.14(5) yes
C21 P1 C1 112.85(5) ?
C11 P1 C1 106.16(5) ?
C2 C1 P1 112.77(7) yes
C2 C1 H1 113.4(10) no
P1 C1 H1 107.4(9) no
C2 C1 H2 109.5(11) no
P1 C1 H2 107.1(11) no
H1 C1 H2 106.3(14) no
O1 C2 C3 121.63(10) yes
O1 C2 C1 119.63(10) yes
C3 C2 C1 118.74(9) ?
C8 C3 C4 119.73(10) ?
C8 C3 C2 122.71(10) ?
C4 C3 C2 117.56(10) ?
C5 C4 C3 120.01(12) ?
C5 C4 H4 121.8(10) ?
C3 C4 H4 118.2(10) ?
C4 C5 C6 119.93(12) ?
C4 C5 H5 119.4(12) ?
C6 C5 H5 120.7(12) ?
C7 C6 C5 120.63(12) ?
C7 C6 H6 119.2(12) ?
C5 C6 H6 120.2(12) ?
C6 C7 C8 119.72(12) ?
C6 C7 H7 120.7(11) ?
C8 C7 H7 119.6(11) ?
C7 C8 C3 119.98(11) ?
C7 C8 H8 117.7(10) ?
C3 C8 H8 122.3(10) ?
C12 C11 C16 120.58(10) ?
C12 C11 P1 121.38(9) ?
C16 C11 P1 118.03(8) ?
C13 C12 C11 119.18(12) ?
C13 C12 H12 120.4(11) ?
C11 C12 H12 120.3(11) ?
C14 C13 C12 120.39(13) ?
C14 C13 H13 121.5(13) ?
C12 C13 H13 118.1(13) ?
C13 C14 C15 120.39(12) ?
C13 C14 H14 119.7(12) ?
C15 C14 H14 119.9(12) ?
C14 C15 C16 120.01(12) ?
C14 C15 H15 121.6(11) ?
C16 C15 H15 118.4(11) ?
C15 C16 C11 119.44(11) ?
C15 C16 H16 121.2(11) ?
C11 C16 H16 119.4(11) ?
C22 C21 C26 120.03(10) ?
C22 C21 P1 121.99(8) ?
C26 C21 P1 117.75(8) ?
C23 C22 C21 119.43(11) ?
C23 C22 H22 121.4(9) ?
C21 C22 H22 119.2(9) ?
C24 C23 C22 120.46(11) ?
C24 C23 H23 122.3(10) ?
C22 C23 H23 117.3(10) ?
C25 C24 C23 120.08(11) ?
C25 C24 H24 119.8(10) ?
C23 C24 H24 120.0(10) ?
C24 C25 C26 120.33(11) ?
C24 C25 H25 118.7(10) ?
C26 C25 H25 120.9(10) ?
C25 C26 C21 119.66(11) ?
C25 C26 H26 119.4(10) ?
C21 C26 H26 120.9(10) ?
C32 C31 C36 120.15(10) ?
C32 C31 P1 122.55(8) ?
C36 C31 P1 117.24(8) ?
C31 C32 C33 119.44(10) ?
C31 C32 H32 120.3(9) ?
C33 C32 H32 120.3(9) ?
C34 C33 C32 120.35(11) ?
C34 C33 H33 120.9(10) ?
C32 C33 H33 118.6(10) ?
C33 C34 C35 120.26(11) ?
C33 C34 H34 120.6(11) ?
C35 C34 H34 119.1(11) ?
C36 C35 C34 120.12(11) ?
C36 C35 H35 120.2(10) ?
C34 C35 H35 119.7(10) ?
C35 C36 C31 119.68(11) ?
C35 C36 H36 120.0(9) ?
C31 C36 H36 120.3(9) ?
O2 N1 O3 119.57(12) yes
O2 N1 O4 119.10(11) yes
O3 N1 O4 121.32(11) yes

loop_
_geom_bond_atom_site_label_1
_geom_bond_atom_site_label_2
_geom_bond_site_symmetry_2
_geom_bond_distance
_geom_bond_publ_flag
P1 C31 . 1.7909(11) yes
P1 C21 . 1.7929(11) yes
P1 C11 . 1.7939(11) yes
P1 C1 . 1.8016(11) yes
O1 C2 . 1.2237(13) yes
C1 C2 . 1.5132(14) yes
C1 H1 . 0.969(17) no
C1 H2 . 0.921(18) no
C2 C3 . 1.4863(15) yes
C3 C8 . 1.3943(16) ?
C3 C4 . 1.3994(15) ?
C4 C5 . 1.3858(18) ?
C4 H4 . 0.958(17) ?
C5 C6 . 1.388(2) ?
C5 H5 . 0.94(2) ?
C6 C7 . 1.386(2) ?
C6 H6 . 0.95(2) ?
C7 C8 . 1.3943(17) ?
C7 H7 . 0.964(19) ?
C8 H8 . 0.982(17) ?
C11 C12 . 1.3926(16) ?
C11 C16 . 1.3979(15) ?
C12 C13 . 1.3910(18) ?
C12 H12 . 0.988(19) ?
C13 C14 . 1.383(2) ?
C13 H13 . 0.98(2) ?
C14 C15 . 1.388(2) ?
C14 H14 . 0.94(2) ?
C15 C16 . 1.3883(16) ?
C15 H15 . 0.971(19) ?
C16 H16 . 0.947(18) ?
C21 C22 . 1.3982(15) ?
C21 C26 . 1.4022(15) ?
C22 C23 . 1.3945(16) ?
C22 H22 . 0.960(16) ?
C23 C24 . 1.3881(19) ?
C23 H23 . 0.984(17) ?
C24 C25 . 1.3870(19) ?
C24 H24 . 0.935(17) ?
C25 C26 . 1.3908(16) ?
C25 H25 . 0.943(17) ?
C26 H26 . 0.966(17) ?
C31 C32 . 1.3930(15) ?
C31 C36 . 1.4038(15) ?
C32 C33 . 1.3952(16) ?
C32 H32 . 0.960(16) ?
C33 C34 . 1.3858(17) ?
C33 H33 . 0.957(17) ?
C34 C35 . 1.3886(17) ?
C34 H34 . 0.938(18) ?
C35 C36 . 1.3884(16) ?
C35 H35 . 0.951(17) ?
C36 H36 . 0.969(16) ?
N1 O2 . 1.2348(15) yes
N1 O3 . 1.2469(14) yes
N1 O4 . 1.2487(15) yes

loop_
_geom_hbond_atom_site_label_D
_geom_hbond_atom_site_label_H
_geom_hbond_atom_site_label_A
_geom_hbond_site_symmetry_A
_geom_hbond_distance_DH
_geom_hbond_distance_HA
_geom_hbond_distance_DA
_geom_hbond_angle_DHA
_geom_hbond_publ_flag
C1 H1 O1 6_656 0.969(17) 2.457(17) 3.4061(14) 166.1(13) yes
C1 H2 O2 4_456 0.921(18) 2.279(18) 3.1856(16) 168.2(15) yes
C1 H2 O4 4_456 0.921(18) 2.386(18) 3.1230(15) 137.0(14) yes
C16 H16 O2 4_456 0.947(18) 2.504(18) 3.2621(16) 137.0(14) yes
C24 H24 O2 1_455 0.935(17) 2.571(16) 3.3777(16) 144.7(13) yes
C24 H24 O3 1_455 0.935(17) 2.757(17) 3.6491(17) 159.9(13) no
C14 H14 O3 . 0.94(2) 2.34(2) 3.1614(16) 145.1(16) yes
C26 H26 O3 5_656 0.966(17) 2.701(16) 3.1040(15) 105.6(11) no
C32 H32 O3 5_656 0.960(16) 2.640(16) 3.5064(16) 150.3(12) no
C35 H35 O3 2_654 0.951(17) 2.509(17) 3.1834(16) 128.0(13) yes
C7 H7 O4 7_565 0.964(19) 2.674(19) 3.3200(18) 124.8(13) no
C22 H22 O4 4_456 0.960(16) 2.585(16) 3.4260(17) 146.5(12) no
C33 H33 O4 5_656 0.957(17) 2.459(17) 3.1377(16) 127.8(13) yes

loop_
_geom_torsion_atom_site_label_1
_geom_torsion_atom_site_label_2
_geom_torsion_atom_site_label_3
_geom_torsion_atom_site_label_4
_geom_torsion
_geom_torsion_publ_flag
C31 P1 C1 C2 55.23(9) ?
C21 P1 C1 C2 -72.54(9) ?
C11 P1 C1 C2 172.36(7) ?
P1 C1 C2 O1 19.75(13) yes
P1 C1 C2 C3 -160.44(8) yes
O1 C2 C3 C8 173.52(11) yes
C1 C2 C3 C8 -6.28(15) ?
O1 C2 C3 C4 -6.54(16) ?
C1 C2 C3 C4 173.66(10) ?
C8 C3 C4 C5 0.15(18) ?
C2 C3 C4 C5 -179.79(11) ?
C3 C4 C5 C6 -0.6(2) ?
C4 C5 C6 C7 0.7(2) ?
C5 C6 C7 C8 -0.3(2) ?
C6 C7 C8 C3 -0.10(19) ?
C4 C3 C8 C7 0.20(18) ?
C2 C3 C8 C7 -179.87(11) ?
C31 P1 C11 C12 5.77(12) ?
C21 P1 C11 C12 129.38(11) ?
C1 P1 C11 C12 -110.62(11) ?
C31 P1 C11 C16 -173.95(9) ?
C21 P1 C11 C16 -50.33(10) ?
C1 P1 C11 C16 69.66(10) ?
C16 C11 C12 C13 0.1(2) ?
P1 C11 C12 C13 -179.58(12) ?
C11 C12 C13 C14 -0.3(3) ?
C12 C13 C14 C15 -0.1(3) ?
C13 C14 C15 C16 0.6(2) ?
C14 C15 C16 C11 -0.8(2) ?
C12 C11 C16 C15 0.38(18) ?
P1 C11 C16 C15 -179.90(10) ?
C31 P1 C21 C22 -117.07(9) ?
C11 P1 C21 C22 122.75(9) ?
C1 P1 C21 C22 7.25(11) ?
C31 P1 C21 C26 68.43(10) ?
C11 P1 C21 C26 -51.76(9) ?
C1 P1 C21 C26 -167.25(8) ?
C26 C21 C22 C23 -0.38(17) ?
P1 C21 C22 C23 -174.76(9) ?
C21 C22 C23 C24 0.23(18) ?
C22 C23 C24 C25 -0.53(18) ?
C23 C24 C25 C26 1.00(18) ?
C24 C25 C26 C21 -1.15(17) ?
C22 C21 C26 C25 0.84(16) ?
P1 C21 C26 C25 175.45(9) ?
C21 P1 C31 C32 -18.01(11) ?
C11 P1 C31 C32 100.08(10) ?
C1 P1 C31 C32 -144.79(9) ?
C21 P1 C31 C36 164.83(8) ?
C11 P1 C31 C36 -77.08(10) ?
C1 P1 C31 C36 38.04(10) ?
C36 C31 C32 C33 -0.55(17) ?
P1 C31 C32 C33 -177.64(9) ?
C31 C32 C33 C34 1.04(18) ?
C32 C33 C34 C35 -0.88(19) ?
C33 C34 C35 C36 0.22(19) ?
C34 C35 C36 C31 0.27(19) ?
C32 C31 C36 C35 -0.10(17) ?
P1 C31 C36 C35 177.14(9) ?
